data_7033041
loop_
_publ_author_name
'Meng, Fandian'
'Zhang, Mingdao'
'Shen, Kang'
'Li, Yizhi'
'Zheng, Hegen'

_publ_section_title
;
 A series of MOFs based on a triangular tri(4-pyridylphenyl)amine ligand
 combined with carboxylate or nitrate auxiliary ligands.
;
_journal_issue 3
_journal_name_full 'Dalton transactions (Cambridge, England : 2003)'
_journal_page_first 1412
_journal_page_last 1419
_journal_paper_doi 10.1039/c4dt02811b
_journal_volume 44
_journal_year 2015
_chemical_formula_moiety 'C82 H58 Co2 N8 O9'
_chemical_formula_sum 'C82 H58 Co2 N8 O9'
_chemical_formula_weight 1417.22
_chemical_name_systematic
; 
 ? 
;
_space_group_IT_number 54
_symmetry_cell_setting orthorhombic
_symmetry_space_group_name_Hall '-P 2a 2ac'
_symmetry_space_group_name_H-M 'P c c a'
_atom_sites_solution_hydrogens geom
_atom_sites_solution_primary direct
_atom_sites_solution_secondary difmap
_audit_creation_method SHELXL-97
_cell_angle_alpha 90.00
_cell_angle_beta 90.00
_cell_angle_gamma 90.00
_cell_formula_units_Z 4
_cell_length_a 13.6179(9)
_cell_length_b 14.7639(10)
_cell_length_c 33.973(2)
_cell_measurement_reflns_used 4718
_cell_measurement_temperature 291(2)
_cell_measurement_theta_max 25.99
_cell_measurement_theta_min 1.38
_cell_volume 6830.4(8)
_computing_cell_refinement 'SMART (Bruker, 2000)'
_computing_data_collection 'SMART (Bruker, 2000)'
_computing_data_reduction 'SMART (Bruker, 2000)'
_computing_molecular_graphics SHELXTL
_computing_publication_material SHELXTL
_computing_structure_refinement 'SHELXL-97 (Sheldrick, 2008)'
_computing_structure_solution 'SHELXS-97 (Sheldrick, 2008)'
_diffrn_ambient_temperature 291(2)
_diffrn_measured_fraction_theta_full 0.999
_diffrn_measured_fraction_theta_max 0.999
_diffrn_measurement_device_type 'CCD area detector'
_diffrn_measurement_method 'phi and omega scans'
_diffrn_radiation_monochromator graphite
_diffrn_radiation_source 'fine-focus sealed tube'
_diffrn_radiation_type MoK\a
_diffrn_radiation_wavelength 0.71073
_diffrn_reflns_av_R_equivalents 0.0206
_diffrn_reflns_av_sigmaI/netI 0.0358
_diffrn_reflns_limit_h_max 16
_diffrn_reflns_limit_h_min -16
_diffrn_reflns_limit_k_max 18
_diffrn_reflns_limit_k_min -18
_diffrn_reflns_limit_l_max 40
_diffrn_reflns_limit_l_min -41
_diffrn_reflns_number 52829
_diffrn_reflns_theta_full 25.99
_diffrn_reflns_theta_max 25.99
_diffrn_reflns_theta_min 1.38
_exptl_absorpt_coefficient_mu 0.553
_exptl_absorpt_correction_T_max 0.895
_exptl_absorpt_correction_T_min 0.861
_exptl_absorpt_correction_type multi-scan
_exptl_absorpt_process_details 'SADABS; Bruker, 2000'
_exptl_crystal_colour 'dark red'
_exptl_crystal_density_diffrn 1.378
_exptl_crystal_density_method 'not measured'
_exptl_crystal_description solid
_exptl_crystal_F_000 2928
_exptl_crystal_size_max 0.27
_exptl_crystal_size_mid 0.23
_exptl_crystal_size_min 0.20
_refine_diff_density_max 0.598
_refine_diff_density_min -0.632
_refine_diff_density_rms 0.088
_refine_ls_extinction_method none
_refine_ls_goodness_of_fit_ref 1.096
_refine_ls_hydrogen_treatment mixed
_refine_ls_matrix_type full
_refine_ls_number_parameters 462
_refine_ls_number_reflns 6711
_refine_ls_number_restraints 24
_refine_ls_restrained_S_all 1.141
_refine_ls_R_factor_all 0.0730
_refine_ls_R_factor_gt 0.0614
_refine_ls_shift/su_max 0.000
_refine_ls_shift/su_mean 0.000
_refine_ls_structure_factor_coef Fsqd
_refine_ls_weighting_details 'calc w=1/[\s^2^(Fo^2^)+(0.1201P)^2^+0.0000P] where P=(Fo^2^+2Fc^2^)/3'
_refine_ls_weighting_scheme calc
_refine_ls_wR_factor_gt 0.1856
_refine_ls_wR_factor_ref 0.1896
_reflns_number_gt 4718
_reflns_number_total 6711
_reflns_threshold_expression >2sigma(I)
_cod_data_source_file c4dt02811b2.cif
_cod_data_source_block 20120925c
_cod_depositor_comments 'Adding full bibliography for 7033040--7033043.cif.'
_cod_original_cell_volume 6830.5(8)
_cod_original_sg_symbol_Hall '-p 2a 2ac'
_cod_original_sg_symbol_H-M 'pcca '
_cod_database_code 7033041

loop_
_symmetry_equiv_pos_as_xyz
'x, y, z'
'-x+1/2, -y, z'
'-x, y, -z+1/2'
'x+1/2, -y, -z+1/2'
'-x, -y, -z'
'x-1/2, y, -z'
'x, -y, z-1/2'
'-x-1/2, y, z-1/2'

loop_
_atom_site_label
_atom_site_type_symbol
_atom_site_fract_x
_atom_site_fract_y
_atom_site_fract_z
_atom_site_U_iso_or_equiv
_atom_site_adp_type
_atom_site_occupancy
_atom_site_symmetry_multiplicity
_atom_site_calc_flag
_atom_site_refinement_flags
C1 C 0.8897(2) 0.1438(2) 0.13686(10) 0.0518(8) Uani 1 1 d U
C2 C 0.9632(2) 0.2118(2) 0.15152(11) 0.0553(9) Uani 1 1 d .
C3 C 0.9955(2) 0.2201(2) 0.19019(11) 0.0548(9) Uani 1 1 d D
H3 H 0.9634 0.1885 0.2101 0.066 Uiso 1 1 calc R
C4 C 1.0751(3) 0.2748(3) 0.19945(12) 0.0714(11) Uani 1 1 d D
H4 H 1.0977 0.2783 0.2252 0.086 Uiso 1 1 calc R
C5 C 1.1204(3) 0.3240(2) 0.17015(11) 0.0539(9) Uani 1 1 d .
H5 H 1.1724 0.3621 0.1765 0.065 Uiso 1 1 calc R
C6 C 1.0895(2) 0.3174(2) 0.13121(11) 0.0613(10) Uani 1 1 d D
C7 C 1.0092(2) 0.2624(2) 0.12268(10) 0.0503(9) Uani 1 1 d D
H7 H 0.9860 0.2597 0.0970 0.060 Uiso 1 1 calc R
C8 C 0.7919(2) 0.0665(2) 0.25238(9) 0.0438(7) Uani 1 1 d U
H8 H 0.8211 0.1143 0.2389 0.053 Uiso 1 1 calc R
C9 C 0.7943(2) 0.0683(2) 0.29229(9) 0.0412(7) Uani 1 1 d .
H9 H 0.8258 0.1155 0.3053 0.049 Uiso 1 1 calc R
C10 C 0.7500 0.0000 0.31351(13) 0.0375(10) Uani 1 2 d S
C11 C 0.7500 0.0000 0.35740(13) 0.0432(11) Uani 1 2 d S
C12 C 0.8281(2) 0.0368(2) 0.37837(9) 0.0477(8) Uani 1 1 d .
H12 H 0.8803 0.0632 0.3650 0.057 Uiso 1 1 calc R
C13 C 0.8284(3) 0.0341(3) 0.41963(9) 0.0508(8) Uani 1 1 d .
H13 H 0.8824 0.0557 0.4335 0.061 Uiso 1 1 calc R
C14 C 0.7500 0.0000 0.43939(13) 0.0441(11) Uani 1 2 d S
C15 C 0.8036(2) 0.0670(2) 0.50249(9) 0.0448(8) Uani 1 1 d .
C16 C 0.8690(2) 0.0462(2) 0.53166(10) 0.0504(8) Uani 1 1 d .
H16 H 0.8796 -0.0142 0.5382 0.061 Uiso 1 1 calc R
C17 C 0.9194(2) 0.11273(19) 0.55156(10) 0.0501(8) Uani 1 1 d D
H17 H 0.9522 0.0982 0.5747 0.060 Uiso 1 1 calc R
C18 C 0.9221(2) 0.19902(18) 0.53807(9) 0.0424(7) Uani 1 1 d D
C19 C 0.8582(2) 0.2199(2) 0.50947(10) 0.0521(8) Uani 1 1 d D
H19 H 0.8530 0.2800 0.5014 0.063 Uiso 1 1 calc R
C20 C 0.7993(2) 0.1555(2) 0.49138(10) 0.0500(8) Uani 1 1 d D
H20 H 0.7565 0.1729 0.4714 0.060 Uiso 1 1 calc R
C21 C 1.1438(2) 0.3118(2) 0.58088(9) 0.0464(8) Uani 1 1 d .
H21 H 1.2018 0.2940 0.5931 0.056 Uiso 1 1 calc R
C22 C 1.0744(2) 0.2478(2) 0.57223(9) 0.0425(7) Uani 1 1 d .
H22 H 1.0864 0.1881 0.5796 0.051 Uiso 1 1 calc R
C23 C 0.9879(2) 0.2671(2) 0.55332(9) 0.0407(7) Uani 1 1 d .
C24 C 0.9719(2) 0.3600(2) 0.54776(10) 0.0443(7) Uani 1 1 d .
H24 H 0.9116 0.3792 0.5380 0.053 Uiso 1 1 calc R
C25 C 1.0417(2) 0.4231(2) 0.55618(9) 0.0446(8) Uani 1 1 d .
H25 H 1.0284 0.4837 0.5510 0.054 Uiso 1 1 calc R
C26 C 0.5465(2) 0.0714(2) 0.18749(10) 0.0450(8) Uani 1 1 d D
H26 H 0.5379 0.0116 0.1954 0.054 Uiso 1 1 calc R
C27 C 0.4735(2) 0.1335(2) 0.19698(10) 0.0468(8) Uani 1 1 d D
H27 H 0.4187 0.1140 0.2109 0.056 Uiso 1 1 calc R
C28 C 0.48039(19) 0.2228(2) 0.18625(9) 0.0441(8) Uani 1 1 d D
C29 C 0.5640(2) 0.2426(2) 0.16404(9) 0.0442(8) Uani 1 1 d D
H29 H 0.5726 0.3017 0.1552 0.053 Uiso 1 1 calc R
C30 C 0.6321(2) 0.1812(2) 0.15488(9) 0.0439(7) Uani 1 1 d .
H30 H 0.6847 0.1988 0.1392 0.053 Uiso 1 1 calc R
C31 C 0.4144(2) 0.2930(2) 0.20118(8) 0.0473(8) Uani 1 1 d DU
C32 C 0.3640(2) 0.2783(2) 0.23667(8) 0.0474(8) Uani 1 1 d DU
H32 H 0.3706 0.2225 0.2491 0.057 Uiso 1 1 calc R
C33 C 0.3041(3) 0.34442(19) 0.25421(9) 0.0526(9) Uani 1 1 d DU
H33 H 0.2693 0.3323 0.2772 0.063 Uiso 1 1 calc R
C34 C 0.2985(2) 0.4284(2) 0.23602(8) 0.0508(9) Uani 1 1 d D
C35 C 0.3418(3) 0.4420(2) 0.19953(9) 0.0544(9) Uani 1 1 d D
H35 H 0.3298 0.4957 0.1860 0.065 Uiso 1 1 calc R
C36 C 0.4029(3) 0.3769(2) 0.18273(10) 0.0537(9) Uani 1 1 d .
H36 H 0.4358 0.3892 0.1594 0.064 Uiso 1 1 calc R
C37 C 0.2500 0.5000 0.29697(13) 0.0529(13) Uani 1 2 d SD
C38 C 0.1638(2) 0.4801(2) 0.31760(7) 0.0526(9) Uani 1 1 d D
H38 H 0.1062 0.4662 0.3042 0.063 Uiso 1 1 calc R
C39 C 0.1656(2) 0.4813(2) 0.35871(8) 0.0521(9) Uani 1 1 d DU
H39 H 0.1078 0.4691 0.3723 0.063 Uiso 1 1 calc R
C40 C 0.2500 0.5000 0.38025(10) 0.0510(11) Uani 1 2 d SDU
C41 C 0.2500 0.5000 0.42141(10) 0.0480(12) Uani 1 2 d SD
C42 C 0.2064(2) 0.4322(2) 0.44426(10) 0.0509(8) Uani 1 1 d D
H42 H 0.1752 0.3845 0.4314 0.061 Uiso 1 1 calc R
C43 C 0.2073(2) 0.4325(2) 0.48542(9) 0.0446(7) Uani 1 1 d .
H43 H 0.1778 0.3851 0.4990 0.053 Uiso 1 1 calc R
C44 C 1.1314(3) 0.3867(2) 0.10451(11) 0.0539(9) Uani 1 1 d U
Co1 Co 0.7500 0.0000 0.16726(2) 0.0407(2) Uani 1 2 d SU
Co2 Co 1.2500 0.5000 0.57160(2) 0.0423(2) Uani 1 2 d S
N1 N 0.7500 0.0000 0.23080(12) 0.0408(8) Uani 1 2 d SU
N2 N 1.13026(19) 0.40073(18) 0.57197(7) 0.0424(6) Uani 1 1 d .
N3 N 0.62773(19) 0.09221(18) 0.16785(7) 0.0429(6) Uani 1 1 d .
N4 N 0.2500 0.5000 0.50571(12) 0.0431(9) Uani 1 2 d S
N5 N 0.7500 0.0000 0.48142(12) 0.0506(10) Uani 1 2 d S
N6 N 0.2500 0.5000 0.25525(12) 0.0566(12) Uani 1 2 d S
O1 O 0.84590(15) 0.10634(15) 0.16452(6) 0.0434(5) Uani 1 1 d U
O2 O 0.88171(18) 0.13667(17) 0.09962(7) 0.0631(7) Uani 1 1 d .
O3 O 1.11060(19) 0.39765(17) 0.06913(7) 0.0595(7) Uani 1 1 d U
O4 O 1.19621(18) 0.43842(16) 0.11854(7) 0.0565(7) Uani 1 1 d .
O5 O 0.7500 0.0000 0.10953(11) 0.0580(8) Uani 1 2 d SU
H5A H 0.7153 -0.0523 0.1001 0.070 Uiso 0.50 1 d PR
H5B H 0.8164 -0.0016 0.1001 0.070 Uiso 0.50 1 d PR

loop_
_atom_site_aniso_label
_atom_site_aniso_U_11
_atom_site_aniso_U_22
_atom_site_aniso_U_33
_atom_site_aniso_U_23
_atom_site_aniso_U_13
_atom_site_aniso_U_12
C1 0.0521(19) 0.058(2) 0.0447(19) 0.0166(15) 0.0003(15) 0.0128(16)
C2 0.0468(19) 0.052(2) 0.067(2) 0.0171(17) 0.0101(17) 0.0121(16)
C3 0.050(2) 0.056(2) 0.058(2) 0.0078(17) 0.0083(17) 0.0058(17)
C4 0.081(3) 0.068(3) 0.066(3) 0.018(2) -0.007(2) -0.024(2)
C5 0.053(2) 0.046(2) 0.063(2) -0.0041(16) 0.0088(17) -0.0056(16)
C6 0.060(2) 0.060(2) 0.064(2) 0.0229(19) 0.0198(19) 0.0109(18)
C7 0.054(2) 0.047(2) 0.051(2) 0.0169(15) 0.0139(16) 0.0126(16)
C8 0.0441(17) 0.0419(17) 0.0453(18) 0.0077(13) 0.0079(14) -0.0108(14)
C9 0.0395(16) 0.0417(17) 0.0423(18) -0.0077(13) 0.0120(14) -0.0082(13)
C10 0.037(2) 0.044(3) 0.030(2) 0.000 0.000 -0.0088(18)
C11 0.054(3) 0.047(3) 0.029(2) 0.000 0.000 -0.005(2)
C12 0.0467(18) 0.0517(19) 0.0448(19) -0.0096(15) 0.0092(15) -0.0141(15)
C13 0.054(2) 0.056(2) 0.0420(19) -0.0085(15) -0.0115(16) -0.0184(17)
C14 0.056(3) 0.045(3) 0.032(2) 0.000 0.000 -0.010(2)
C15 0.0464(18) 0.0493(19) 0.0388(17) 0.0086(14) -0.0066(14) -0.0165(15)
C16 0.0519(19) 0.0401(18) 0.059(2) 0.0081(15) -0.0171(16) -0.0086(15)
C17 0.0405(17) 0.052(2) 0.058(2) 0.0108(16) -0.0143(15) -0.0122(15)
C18 0.0415(17) 0.0447(18) 0.0410(17) -0.0099(14) -0.0038(13) -0.0111(14)
C19 0.0548(19) 0.0424(19) 0.059(2) -0.0055(15) -0.0102(17) 0.0076(15)
C20 0.0452(18) 0.049(2) 0.055(2) -0.0054(15) -0.0155(16) 0.0048(15)
C21 0.0453(18) 0.049(2) 0.0447(18) 0.0107(14) -0.0057(14) -0.0053(15)
C22 0.0467(18) 0.0390(18) 0.0416(18) 0.0101(13) -0.0015(14) -0.0085(14)
C23 0.0380(16) 0.0402(18) 0.0440(18) -0.0077(13) 0.0088(13) -0.0081(13)
C24 0.0377(16) 0.0436(18) 0.0516(19) -0.0144(14) 0.0075(14) -0.0070(14)
C25 0.0453(18) 0.0405(17) 0.0480(18) -0.0101(14) 0.0114(15) -0.0088(14)
C26 0.0388(17) 0.0380(17) 0.058(2) -0.0136(14) -0.0062(15) 0.0084(13)
C27 0.0428(17) 0.0463(19) 0.0514(19) -0.0160(14) -0.0083(15) 0.0121(14)
C28 0.0381(16) 0.0478(19) 0.0464(19) -0.0101(14) -0.0074(14) 0.0122(14)
C29 0.0462(18) 0.0389(17) 0.0475(18) 0.0036(13) 0.0019(14) 0.0155(14)
C30 0.0398(16) 0.0470(19) 0.0449(18) -0.0035(14) -0.0104(14) 0.0083(14)
C31 0.0440(17) 0.051(2) 0.0470(16) -0.0130(14) -0.0174(12) 0.0173(15)
C32 0.0500(18) 0.0418(18) 0.0505(17) -0.0095(13) -0.0098(13) 0.0200(14)
C33 0.060(2) 0.056(2) 0.0419(18) -0.0121(15) -0.0131(14) 0.0225(16)
C34 0.064(2) 0.049(2) 0.0396(18) -0.0114(14) -0.0119(16) 0.0237(17)
C35 0.065(2) 0.047(2) 0.051(2) 0.0083(15) 0.0083(17) 0.0239(16)
C36 0.055(2) 0.062(2) 0.0442(19) -0.0101(16) -0.0096(16) 0.0205(17)
C37 0.075(4) 0.047(3) 0.036(3) 0.000 0.000 0.017(2)
C38 0.062(2) 0.052(2) 0.044(2) 0.0111(15) -0.0155(17) 0.0165(17)
C39 0.063(2) 0.049(2) 0.0439(19) -0.0118(15) -0.0018(15) 0.0169(16)
C40 0.068(3) 0.042(3) 0.044(3) 0.000 0.000 0.012(2)
C41 0.062(3) 0.041(3) 0.041(3) 0.000 0.000 0.012(2)
C42 0.063(2) 0.0412(19) 0.048(2) 0.0084(15) -0.0078(17) 0.0117(16)
C43 0.0485(18) 0.0467(19) 0.0384(17) -0.0076(14) 0.0040(15) -0.0096(15)
C44 0.051(2) 0.048(2) 0.0626(18) 0.0195(17) 0.0230(17) 0.0131(17)
Co1 0.0379(4) 0.0395(4) 0.0446(4) 0.000 0.000 0.0093(2)
Co2 0.0402(4) 0.0441(4) 0.0426(4) 0.000 0.000 -0.0104(3)
N1 0.0385(19) 0.040(2) 0.044(2) 0.000 0.000 -0.0009(14)
N2 0.0392(14) 0.0408(15) 0.0472(15) -0.0103(12) 0.0109(12) -0.0145(12)
N3 0.0405(15) 0.0436(15) 0.0446(15) -0.0081(11) -0.0108(12) 0.0146(12)
N4 0.046(2) 0.042(2) 0.041(2) 0.000 0.000 -0.0086(16)
N5 0.062(3) 0.052(3) 0.038(2) 0.000 0.000 -0.0222(19)
N6 0.074(3) 0.061(3) 0.035(2) 0.000 0.000 0.027(2)
O1 0.0379(11) 0.0440(11) 0.0485(12) 0.0101(9) 0.0095(9) 0.0109(7)
O2 0.0613(15) 0.0715(17) 0.0565(16) -0.0118(12) 0.0137(13) -0.0159(13)
O3 0.0660(17) 0.0515(15) 0.0610(14) 0.0104(12) 0.0125(13) 0.0128(12)
O4 0.0570(15) 0.0513(15) 0.0611(16) 0.0119(11) 0.0139(12) 0.0092(13)
O5 0.055(2) 0.072(2) 0.0469(10) 0.000 0.000 0.0152(14)

loop_
_atom_type_symbol
_atom_type_description
_atom_type_scat_dispersion_real
_atom_type_scat_dispersion_imag
_atom_type_scat_source
C C 0.0033 0.0016 'International Tables Vol C Tables 4.2.6.8 and 6.1.1.4'
H H 0.0000 0.0000 'International Tables Vol C Tables 4.2.6.8 and 6.1.1.4'
N N 0.0061 0.0033 'International Tables Vol C Tables 4.2.6.8 and 6.1.1.4'
O O 0.0106 0.0060 'International Tables Vol C Tables 4.2.6.8 and 6.1.1.4'
Co Co 0.3494 0.9721 'International Tables Vol C Tables 4.2.6.8 and 6.1.1.4'

loop_
_geom_angle_atom_site_label_1
_geom_angle_atom_site_label_2
_geom_angle_atom_site_label_3
_geom_angle
_geom_angle_site_symmetry_1
_geom_angle_site_symmetry_3
O1 C1 O2 132.2(4) . .
O1 C1 C2 111.5(3) . .
O2 C1 C2 116.2(3) . .
C7 C2 C3 118.6(3) . .
C7 C2 C1 115.4(3) . .
C3 C2 C1 125.6(3) . .
C4 C3 C2 120.8(3) . .
C4 C3 H3 119.6 . .
C2 C3 H3 119.6 . .
C5 C4 C3 119.5(4) . .
C5 C4 H4 120.3 . .
C3 C4 H4 120.3 . .
C4 C5 C6 121.0(3) . .
C4 C5 H5 119.5 . .
C6 C5 H5 119.5 . .
C7 C6 C5 118.4(3) . .
C7 C6 C44 125.3(3) . .
C5 C6 C44 114.7(3) . .
C2 C7 C6 121.6(3) . .
C2 C7 H7 119.2 . .
C6 C7 H7 119.2 . .
N1 C8 C9 124.5(3) . .
N1 C8 H8 117.8 . .
C9 C8 H8 117.8 . .
C8 C9 C10 119.9(3) . .
C8 C9 H9 120.1 . .
C10 C9 H9 120.1 . .
C9 C10 C9 116.9(4) . 2_655
C9 C10 C11 121.5(2) . .
C9 C10 C11 121.5(2) 2_655 .
C12 C11 C12 118.3(4) . 2_655
C12 C11 C10 120.8(2) . .
C12 C11 C10 120.8(2) 2_655 .
C11 C12 C13 120.2(3) . .
C11 C12 H12 119.9 . .
C13 C12 H12 119.9 . .
C14 C13 C12 120.2(3) . .
C14 C13 H13 119.9 . .
C12 C13 H13 119.9 . .
C13 C14 C13 120.7(4) 2_655 .
C13 C14 N5 119.6(2) 2_655 .
C13 C14 N5 119.6(2) . .
C20 C15 C16 116.4(3) . .
C20 C15 N5 120.4(3) . .
C16 C15 N5 122.9(3) . .
C15 C16 C17 121.4(3) . .
C15 C16 H16 119.3 . .
C17 C16 H16 119.3 . .
C18 C17 C16 121.3(3) . .
C18 C17 H17 119.4 . .
C16 C17 H17 119.4 . .
C19 C18 C17 116.4(3) . .
C19 C18 C23 120.2(3) . .
C17 C18 C23 123.4(3) . .
C18 C19 C20 122.5(3) . .
C18 C19 H19 118.7 . .
C20 C19 H19 118.7 . .
C15 C20 C19 120.7(3) . .
C15 C20 H20 119.7 . .
C19 C20 H20 119.7 . .
N2 C21 C22 121.6(3) . .
N2 C21 H21 119.2 . .
C22 C21 H21 119.2 . .
C21 C22 C23 123.4(3) . .
C21 C22 H22 118.3 . .
C23 C22 H22 118.3 . .
C22 C23 C24 113.6(3) . .
C22 C23 C18 123.9(3) . .
C24 C23 C18 122.4(3) . .
C25 C24 C23 122.2(3) . .
C25 C24 H24 118.9 . .
C23 C24 H24 118.9 . .
N2 C25 C24 122.4(3) . .
N2 C25 H25 118.8 . .
C24 C25 H25 118.8 . .
N3 C26 C27 124.0(3) . .
N3 C26 H26 118.0 . .
C27 C26 H26 118.0 . .
C28 C27 C26 121.6(3) . .
C28 C27 H27 119.2 . .
C26 C27 H27 119.2 . .
C27 C28 C29 113.6(3) . .
C27 C28 C31 123.2(3) . .
C29 C28 C31 122.7(3) . .
C30 C29 C28 123.4(3) . .
C30 C29 H29 118.3 . .
C28 C29 H29 118.3 . .
C29 C30 N3 122.6(3) . .
C29 C30 H30 118.7 . .
N3 C30 H30 118.7 . .
C36 C31 C32 117.8(3) . .
C36 C31 C28 122.8(3) . .
C32 C31 C28 119.3(3) . .
C31 C32 C33 122.7(3) . .
C31 C32 H32 118.6 . .
C33 C32 H32 118.6 . .
C34 C33 C32 117.6(3) . .
C34 C33 H33 121.2 . .
C32 C33 H33 121.2 . .
C35 C34 C33 120.3(3) . .
C35 C34 N6 120.3(3) . .
C33 C34 N6 119.3(3) . .
C34 C35 C36 121.3(3) . .
C34 C35 H35 119.4 . .
C36 C35 H35 119.4 . .
C35 C36 C31 119.7(3) . .
C35 C36 H36 120.2 . .
C31 C36 H36 120.2 . .
C38 C37 C38 119.8(4) 2_565 .
C38 C37 N6 120.1(2) 2_565 .
C38 C37 N6 120.1(2) . .
C39 C38 C37 118.9(3) . .
C39 C38 H38 120.5 . .
C37 C38 H38 120.5 . .
C40 C39 C38 122.9(3) . .
C40 C39 H39 118.5 . .
C38 C39 H39 118.5 . .
C39 C40 C39 116.5(4) 2_565 .
C39 C40 C41 121.76(19) 2_565 .
C39 C40 C41 121.77(19) . .
C40 C41 C42 123.69(19) . 2_565
C40 C41 C42 123.69(19) . .
C42 C41 C42 112.6(4) 2_565 .
C43 C42 C41 123.2(3) . .
C43 C42 H42 118.4 . .
C41 C42 H42 118.4 . .
N4 C43 C42 121.3(3) . .
N4 C43 H43 119.3 . .
C42 C43 H43 119.3 . .
O3 C44 O4 116.5(3) . .
O3 C44 C6 126.3(4) . .
O4 C44 C6 117.2(3) . .
O5 Co1 O1 87.39(6) . .
O5 Co1 O1 87.39(6) . 2_655
O1 Co1 O1 174.78(12) . 2_655
O5 Co1 N3 90.53(7) . .
O1 Co1 N3 90.51(10) . .
O1 Co1 N3 89.54(10) 2_655 .
O5 Co1 N3 90.53(7) . 2_655
O1 Co1 N3 89.54(10) . 2_655
O1 Co1 N3 90.51(10) 2_655 2_655
N3 Co1 N3 178.93(14) . 2_655
O5 Co1 N1 180.0 . .
O1 Co1 N1 92.61(6) . .
O1 Co1 N1 92.61(6) 2_655 .
N3 Co1 N1 89.47(7) . .
N3 Co1 N1 89.47(7) 2_655 .
O4 Co2 O4 72.42(16) 7_566 8_856
O4 Co2 N2 91.56(9) 7_566 .
O4 Co2 N2 87.91(10) 8_856 .
O4 Co2 N2 87.91(10) 7_566 2_765
O4 Co2 N2 91.56(9) 8_856 2_765
N2 Co2 N2 179.34(13) . 2_765
O4 Co2 N4 143.79(8) 7_566 1_655
O4 Co2 N4 143.79(8) 8_856 1_655
N2 Co2 N4 90.33(7) . 1_655
N2 Co2 N4 90.33(7) 2_765 1_655
C8 N1 C8 114.3(4) . 2_655
C8 N1 Co1 122.84(19) . .
C8 N1 Co1 122.84(19) 2_655 .
C21 N2 C25 116.3(3) . .
C21 N2 Co2 123.1(2) . .
C25 N2 Co2 119.6(2) . .
C26 N3 C30 114.5(3) . .
C26 N3 Co1 120.2(2) . .
C30 N3 Co1 124.3(2) . .
C43 N4 C43 118.2(4) 2_565 .
C43 N4 Co2 120.9(2) 2_565 1_455
C43 N4 Co2 120.9(2) . 1_455
C15 N5 C15 119.6(4) 2_655 .
C15 N5 C14 120.20(19) 2_655 .
C15 N5 C14 120.21(19) . .
C34 N6 C34 124.7(4) 2_565 .
C34 N6 C37 117.66(19) 2_565 .
C34 N6 C37 117.67(19) . .
C1 O1 Co1 133.1(2) . .
C44 O4 Co2 103.5(2) . 7_565
Co1 O5 H5A 109.5 . .
Co1 O5 H5B 109.5 . .
H5A O5 H5B 109.5 . .

loop_
_geom_bond_atom_site_label_1
_geom_bond_atom_site_label_2
_geom_bond_distance
_geom_bond_site_symmetry_2
C1 O1 1.244(4) .
C1 O2 1.274(4) .
C1 C2 1.502(5) .
C2 C7 1.383(4) .
C2 C3 1.391(5) .
C3 C4 1.389(2) .
C3 H3 0.9300 .
C4 C5 1.378(5) .
C4 H4 0.9300 .
C5 C6 1.392(5) .
C5 H5 0.9300 .
C6 C7 1.391(2) .
C6 C44 1.482(5) .
C7 H7 0.9300 .
C8 N1 1.352(4) .
C8 C9 1.357(4) .
C8 H8 0.9300 .
C9 C10 1.378(4) .
C9 H9 0.9300 .
C10 C9 1.379(4) 2_655
C10 C11 1.491(6) .
C11 C12 1.390(4) .
C11 C12 1.390(4) 2_655
C12 C13 1.402(4) .
C12 H12 0.9300 .
C13 C14 1.357(4) .
C13 H13 0.9300 .
C14 C13 1.357(4) 2_655
C14 N5 1.428(6) .
C15 C20 1.361(4) .
C15 C16 1.367(4) .
C15 N5 1.423(4) .
C16 C17 1.376(4) .
C16 H16 0.9300 .
C17 C18 1.354(2) .
C17 H17 0.9300 .
C18 C19 1.341(4) .
C18 C23 1.443(4) .
C19 C20 1.387(2) .
C19 H19 0.9300 .
C20 H20 0.9300 .
C21 N2 1.360(4) .
C21 C22 1.369(4) .
C21 H21 0.9300 .
C22 C23 1.371(4) .
C22 H22 0.9300 .
C23 C24 1.402(4) .
C24 C25 1.362(4) .
C24 H24 0.9300 .
C25 N2 1.360(4) .
C25 H25 0.9300 .
C26 N3 1.328(4) .
C26 C27 1.390(2) .
C26 H26 0.9300 .
C27 C28 1.371(4) .
C27 H27 0.9300 .
C28 C29 1.396(2) .
C28 C31 1.462(4) .
C29 C30 1.334(4) .
C29 H29 0.9300 .
C30 N3 1.387(4) .
C30 H30 0.9300 .
C31 C36 1.398(5) .
C31 C32 1.404(2) .
C32 C33 1.406(4) .
C32 H32 0.9300 .
C33 C34 1.387(2) .
C33 H33 0.9300 .
C34 C35 1.387(2) .
C34 N6 1.408(3) .
C35 C36 1.394(4) .
C35 H35 0.9300 .
C36 H36 0.9300 .
C37 C38 1.398(2) 2_565
C37 C38 1.399(2) .
C37 N6 1.417(6) .
C38 C39 1.397(2) .
C38 H38 0.9300 .
C39 C40 1.390(2) .
C39 H39 0.9300 .
C40 C39 1.390(2) 2_565
C40 C41 1.398(2) .
C41 C42 1.400(3) 2_565
C41 C42 1.400(3) .
C42 C43 1.398(4) .
C42 H42 0.9300 .
C43 N4 1.343(4) .
C43 H43 0.9300 .
C44 O3 1.245(4) .
C44 O4 1.261(4) .
Co1 O5 1.961(4) .
Co1 O1 2.044(2) .
Co1 O1 2.044(2) 2_655
Co1 N3 2.151(2) .
Co1 N3 2.151(2) 2_655
Co1 N1 2.159(4) .
Co2 O4 1.976(2) 7_566
Co2 O4 1.976(2) 8_856
Co2 N2 2.193(2) .
Co2 N2 2.193(2) 2_765
Co2 N4 2.238(4) 1_655
N1 C8 1.352(4) 2_655
N4 C43 1.343(4) 2_565
N4 Co2 2.238(4) 1_455
N5 C15 1.423(4) 2_655
N6 C34 1.408(3) 2_565
O4 Co2 1.976(2) 7_565
O5 H5A 0.9600 .
O5 H5B 0.9600 .

loop_
_geom_torsion_atom_site_label_1
_geom_torsion_atom_site_label_2
_geom_torsion_atom_site_label_3
_geom_torsion_atom_site_label_4
_geom_torsion
_geom_torsion_site_symmetry_1
_geom_torsion_site_symmetry_4
O1 C1 C2 C7 -174.6(3) . .
O2 C1 C2 C7 3.7(4) . .
O1 C1 C2 C3 13.1(5) . .
O2 C1 C2 C3 -168.6(3) . .
C7 C2 C3 C4 -2.9(5) . .
C1 C2 C3 C4 169.3(3) . .
C2 C3 C4 C5 2.3(6) . .
C3 C4 C5 C6 -2.0(6) . .
C4 C5 C6 C7 2.3(6) . .
C4 C5 C6 C44 168.6(3) . .
C3 C2 C7 C6 3.2(5) . .
C1 C2 C7 C6 -169.7(3) . .
C5 C6 C7 C2 -2.9(5) . .
C44 C6 C7 C2 -167.6(3) . .
N1 C8 C9 C10 -1.5(5) . .
C8 C9 C10 C9 0.7(2) . 2_655
C8 C9 C10 C11 -179.3(2) . .
C9 C10 C11 C12 -32.1(2) . .
C9 C10 C11 C12 147.9(2) 2_655 .
C9 C10 C11 C12 147.9(2) . 2_655
C9 C10 C11 C12 -32.1(2) 2_655 2_655
C12 C11 C12 C13 1.8(3) 2_655 .
C10 C11 C12 C13 -178.2(3) . .
C11 C12 C13 C14 -3.6(5) . .
C12 C13 C14 C13 1.8(3) . 2_655
C12 C13 C14 N5 -178.2(3) . .
C20 C15 C16 C17 7.0(5) . .
N5 C15 C16 C17 -179.8(3) . .
C15 C16 C17 C18 -13.7(6) . .
C16 C17 C18 C19 13.0(5) . .
C16 C17 C18 C23 -168.0(3) . .
C17 C18 C19 C20 -6.8(5) . .
C23 C18 C19 C20 174.2(3) . .
C16 C15 C20 C19 -0.7(5) . .
N5 C15 C20 C19 -174.1(3) . .
C18 C19 C20 C15 0.7(6) . .
N2 C21 C22 C23 1.7(5) . .
C21 C22 C23 C24 -7.1(5) . .
C21 C22 C23 C18 168.9(3) . .
C19 C18 C23 C22 -157.9(3) . .
C17 C18 C23 C22 23.2(5) . .
C19 C18 C23 C24 17.9(5) . .
C17 C18 C23 C24 -161.1(3) . .
C22 C23 C24 C25 7.5(4) . .
C18 C23 C24 C25 -168.6(3) . .
C23 C24 C25 N2 -2.6(5) . .
N3 C26 C27 C28 0.3(5) . .
C26 C27 C28 C29 2.6(5) . .
C26 C27 C28 C31 -169.3(3) . .
C27 C28 C29 C30 -1.6(5) . .
C31 C28 C29 C30 170.3(3) . .
C28 C29 C30 N3 -2.3(5) . .
C27 C28 C31 C36 -161.7(3) . .
C29 C28 C31 C36 27.2(5) . .
C27 C28 C31 C32 21.9(5) . .
C29 C28 C31 C32 -149.2(3) . .
C36 C31 C32 C33 -0.6(5) . .
C28 C31 C32 C33 176.0(3) . .
C31 C32 C33 C34 -2.6(5) . .
C32 C33 C34 C35 7.3(5) . .
C32 C33 C34 N6 -171.7(3) . .
C33 C34 C35 C36 -9.0(6) . .
N6 C34 C35 C36 169.9(3) . .
C34 C35 C36 C31 5.6(5) . .
C32 C31 C36 C35 -0.8(5) . .
C28 C31 C36 C35 -177.3(3) . .
C38 C37 C38 C39 0.6(2) 2_565 .
N6 C37 C38 C39 -179.4(2) . .
C37 C38 C39 C40 -1.2(5) . .
C38 C39 C40 C39 0.6(2) . 2_565
C38 C39 C40 C41 -179.4(2) . .
C39 C40 C41 C42 45.8(2) 2_565 2_565
C39 C40 C41 C42 -134.2(2) . 2_565
C39 C40 C41 C42 -134.2(2) 2_565 .
C39 C40 C41 C42 45.8(2) . .
C40 C41 C42 C43 179.6(2) . .
C42 C41 C42 C43 -0.4(2) 2_565 .
C41 C42 C43 N4 0.8(5) . .
C7 C6 C44 O3 -10.5(6) . .
C5 C6 C44 O3 -175.8(3) . .
C7 C6 C44 O4 171.4(3) . .
C5 C6 C44 O4 6.2(5) . .
C9 C8 N1 C8 0.8(2) . 2_655
C9 C8 N1 Co1 -179.2(2) . .
O5 Co1 N1 C8 60(28) . .
O1 Co1 N1 C8 9.59(17) . .
O1 Co1 N1 C8 -170.41(17) 2_655 .
N3 Co1 N1 C8 -80.89(18) . .
N3 Co1 N1 C8 99.10(18) 2_655 .
O5 Co1 N1 C8 -120(22) . 2_655
O1 Co1 N1 C8 -170.41(17) . 2_655
O1 Co1 N1 C8 9.59(17) 2_655 2_655
N3 Co1 N1 C8 99.10(18) . 2_655
N3 Co1 N1 C8 -80.90(18) 2_655 2_655
C22 C21 N2 C25 3.8(4) . .
C22 C21 N2 Co2 -164.6(2) . .
C24 C25 N2 C21 -3.3(4) . .
C24 C25 N2 Co2 165.5(2) . .
O4 Co2 N2 C21 -111.0(2) 7_566 .
O4 Co2 N2 C21 -38.6(2) 8_856 .
N2 Co2 N2 C21 -74.8(3) 2_765 .
N4 Co2 N2 C21 105.2(2) 1_655 .
O4 Co2 N2 C25 81.0(2) 7_566 .
O4 Co2 N2 C25 153.3(2) 8_856 .
N2 Co2 N2 C25 117.2(2) 2_765 .
N4 Co2 N2 C25 -62.8(2) 1_655 .
C27 C26 N3 C30 -4.0(4) . .
C27 C26 N3 Co1 164.9(2) . .
C29 C30 N3 C26 5.0(4) . .
C29 C30 N3 Co1 -163.5(2) . .
O5 Co1 N3 C26 125.2(2) . .
O1 Co1 N3 C26 -147.4(2) . .
O1 Co1 N3 C26 37.8(2) 2_655 .
N3 Co1 N3 C26 -54.9(2) 2_655 .
N1 Co1 N3 C26 -54.8(2) . .
O5 Co1 N3 C30 -67.0(2) . .
O1 Co1 N3 C30 20.4(2) . .
O1 Co1 N3 C30 -154.4(2) 2_655 .
N3 Co1 N3 C30 112.9(2) 2_655 .
N1 Co1 N3 C30 113.0(2) . .
C42 C43 N4 C43 -0.4(2) . 2_565
C42 C43 N4 Co2 179.6(2) . 1_455
C20 C15 N5 C15 -135.5(4) . 2_655
C16 C15 N5 C15 51.5(3) . 2_655
C20 C15 N5 C14 44.5(4) . .
C16 C15 N5 C14 -128.5(3) . .
C13 C14 N5 C15 28.3(3) 2_655 2_655
C13 C14 N5 C15 -151.7(3) . 2_655
C13 C14 N5 C15 -151.7(3) 2_655 .
C13 C14 N5 C15 28.3(3) . .
C35 C34 N6 C34 30.4(3) . 2_565
C33 C34 N6 C34 -150.6(4) . 2_565
C35 C34 N6 C37 -149.6(3) . .
C33 C34 N6 C37 29.4(4) . .
C38 C37 N6 C34 -107.9(2) 2_565 2_565
C38 C37 N6 C34 72.1(2) . 2_565
C38 C37 N6 C34 72.1(2) 2_565 .
C38 C37 N6 C34 -107.9(2) . .
O2 C1 O1 Co1 10.0(6) . .
C2 C1 O1 Co1 -172.11(19) . .
O5 Co1 O1 C1 -6.6(3) . .
O1 Co1 O1 C1 -6.6(3) 2_655 .
N3 Co1 O1 C1 -97.1(3) . .
N3 Co1 O1 C1 83.9(3) 2_655 .
N1 Co1 O1 C1 173.4(3) . .
O3 C44 O4 Co2 -9.7(3) . 7_565
C6 C44 O4 Co2 168.5(2) . 7_565
